data_4089190
loop_
_publ_author_name
'Congrave, Daniel G.'
'Hsu, Yu-ting'
'Batsanov, Andrei S.'
'Beeby, Andrew'
'Bryce, Martin R.'

_publ_section_title
;
 Synthesis, Diastereomer Separation, and Optoelectronic and Structural
 Properties of Dinuclear Cyclometalated Iridium(III) Complexes with
 Bridging Diarylhydrazide Ligands
;
_journal_issue 5
_journal_name_full Organometallics
_journal_page_first 981
_journal_paper_doi 10.1021/acs.organomet.6b00887
_journal_volume 36
_journal_year 2017
_chemical_formula_moiety 'C58 H54 Ir2 N10 O2, 2(C H2 Cl2)'
_chemical_formula_sum 'C60 H58 Cl4 Ir2 N10 O2'
_chemical_formula_weight 1477.36
_space_group_crystal_system monoclinic
_space_group_IT_number 14
_space_group_name_Hall '-P 2ybc'
_space_group_name_H-M_alt 'P 1 21/c 1'
_atom_sites_solution_hydrogens geom
_atom_sites_solution_primary direct
_atom_sites_solution_secondary difmap
_audit_creation_date 2015-05-04
_audit_creation_method
;
Olex2 1.2-beta
(compiled 2015.01.26 svn.r3150 for OlexSys, GUI svn.r4998)
;
_cell_angle_alpha 90
_cell_angle_beta 94.6692(16)
_cell_angle_gamma 90
_cell_formula_units_Z 2
_cell_length_a 16.4269(8)
_cell_length_b 10.6939(5)
_cell_length_c 17.0425(9)
_cell_measurement_reflns_used 9851
_cell_measurement_temperature 120
_cell_measurement_theta_max 33.29
_cell_measurement_theta_min 2.52
_cell_volume 2983.9(3)
_computing_cell_refinement 'SAINT v8.34A (Bruker, 2013)'
_computing_data_collection 'APEX2 v.2013.4_1 (Bruker, 2013)'
_computing_data_reduction 'SAINT v8.34A (Bruker, 2013)'
_computing_molecular_graphics 'Olex2 (Dolomanov et al., 2009)'
_computing_publication_material 'Olex2 (Dolomanov et al., 2009)'
_computing_structure_refinement 'SHELXL 2014/7 multi-CPU version (Sheldrick, 2008)'
_computing_structure_solution 'SHELXS 2013/1 (Sheldrick, 2008)'
_diffrn_ambient_temperature 120
_diffrn_detector_type 'Bruker PHOTON 100 CMOS'
_diffrn_measured_fraction_theta_full 0.999
_diffrn_measured_fraction_theta_max 0.938
_diffrn_measurement_device '3-circle area detector diffractometer'
_diffrn_measurement_device_type 'Bruker D8 Venture'
_diffrn_measurement_method '\f and \w scans'
_diffrn_radiation_monochromator 'focusing mirrors'
_diffrn_radiation_probe x-ray
_diffrn_radiation_type MoK\a
_diffrn_radiation_wavelength 0.71073
_diffrn_reflns_av_R_equivalents 0.0600
_diffrn_reflns_av_unetI/netI 0.0607
_diffrn_reflns_Laue_measured_fraction_full 0.999
_diffrn_reflns_Laue_measured_fraction_max 0.938
_diffrn_reflns_limit_h_max 24
_diffrn_reflns_limit_h_min -26
_diffrn_reflns_limit_k_max 16
_diffrn_reflns_limit_k_min -16
_diffrn_reflns_limit_l_max 27
_diffrn_reflns_limit_l_min -27
_diffrn_reflns_number 56452
_diffrn_reflns_point_group_measured_fraction_full 0.999
_diffrn_reflns_point_group_measured_fraction_max 0.938
_diffrn_reflns_theta_full 25.242
_diffrn_reflns_theta_max 34.980
_diffrn_reflns_theta_min 2.275
_diffrn_source 'ImuS microsource'
_diffrn_standards_number 0
_exptl_absorpt_coefficient_mu 4.685
_exptl_absorpt_correction_T_max 0.8168
_exptl_absorpt_correction_T_min 0.6214
_exptl_absorpt_correction_type integration
_exptl_absorpt_process_details
;
SADABS-2014/4 (Bruker,2014/4) was used for absorption correction.
wR2(int) was 0.1133 before and 0.0615 after correction.
The Ratio of minimum to maximum transmission is 0.7608.
The \l/2 correction factor is Not present.
;
_exptl_crystal_colour yellow
_exptl_crystal_colour_primary yellow
_exptl_crystal_density_diffrn 1.644
_exptl_crystal_density_method 'not measured'
_exptl_crystal_description block
_exptl_crystal_F_000 1452
_exptl_crystal_size_max 0.11
_exptl_crystal_size_mid 0.087
_exptl_crystal_size_min 0.073
_refine_diff_density_max 2.861
_refine_diff_density_min -1.222
_refine_diff_density_rms 0.243
_refine_ls_extinction_method none
_refine_ls_goodness_of_fit_ref 1.032
_refine_ls_hydrogen_treatment constr
_refine_ls_matrix_type full
_refine_ls_number_parameters 365
_refine_ls_number_reflns 12329
_refine_ls_number_restraints 0
_refine_ls_restrained_S_all 1.032
_refine_ls_R_factor_all 0.0715
_refine_ls_R_factor_gt 0.0465
_refine_ls_shift/su_max 0.002
_refine_ls_shift/su_mean 0.000
_refine_ls_structure_factor_coef Fsqd
_refine_ls_weighting_details 'w=1/[\s^2^(Fo^2^)+(0.0510P)^2^+7.8830P] where P=(Fo^2^+2Fc^2^)/3'
_refine_ls_weighting_scheme calc
_refine_ls_wR_factor_gt 0.0977
_refine_ls_wR_factor_ref 0.1068
_reflns_Friedel_coverage 0.000
_reflns_number_gt 9504
_reflns_number_total 12329
_reflns_threshold_expression 'I > 2\s(I)'
_cod_data_source_file om6b00887_si_002.cif
_cod_data_source_block 13a
_cod_depositor_comments
;
The following automatic conversions were performed:

data item '_diffrn_radiation_probe' value 'X-ray' was changed to
'x-ray' in accordance with the
/home/saulius/struct/COD-crude-data/automatic-downloads/DataCite-retrospective/ACS/depositions/lib/dictionaries/cif_core.dic
dictionary named 'cif_core.dic' version 2.4.2 last updated on
2011-04-26.

Automatic conversion script
Id: cif_fix_values 6909 2019-04-08 15:41:33Z antanas 
;
_cod_database_code 4089190
_shelx_space_group_comment
;
The symmetry employed for this shelxl refinement is uniquely defined
by the following loop, which should always be used as a source of
symmetry information in preference to the above space-group names.
They are only intended as comments.
;
_computing.bruker_data_scaling 'SADABS V2012/1 (Bruker AXS Inc.)'

_olex2_refinement_description
;
1. Fixed Uiso
 At 1.2 times of:
  All C(H) groups, All C(H,H) groups
2. Uiso/Uaniso restraints and constraints
Uanis(Cl2A) = Uanis(Cl2B)
3. Others
 Uiso(H27A)=Uiso(H27B)=Uiso(H27C)=FVAR(1)
 Uiso(H28A)=Uiso(H28B)=Uiso(H28C)=FVAR(2)
 Uiso(H29A)=Uiso(H29B)=Uiso(H29C)=FVAR(3)
 Fixed Sof: C30A(0.8) H30A(0.8) H30B(0.8) Cl2A(0.8) Cl2B(0.2) C30B(0.2)
 H30C(0.2) H30D(0.2)
4.a Secondary CH2 refined with riding coordinates:
 C30A(H30A,H30B), C30B(H30C,H30D)
4.b Aromatic/amide H refined with riding coordinates:
 C4(H4), C5(H5), C6(H6), C7(H7), C8(H8), C9(H9), C10(H10), C13(H13), C14(H14),
 C15(H15), C16(H16), C17(H17), C18(H18), C19(H19), C21(H21), C22(H22), C24(H24),
  C25(H25)
4.c Idealised Me refined as rotating group:
 C27(H27A,H27B,H27C), C28(H28A,H28B,H28C), C29(H29A,H29B,H29C)
;
_shelx_shelxl_version_number 2014/7
_olex2_submission_special_instructions 'No special instructions were received'

loop_
_space_group_symop_operation_xyz
'x, y, z'
'-x, y+1/2, -z+1/2'
'-x, -y, -z'
'x, -y-1/2, z-1/2'

loop_
_atom_site_label
_atom_site_type_symbol
_atom_site_fract_x
_atom_site_fract_y
_atom_site_fract_z
_atom_site_U_iso_or_equiv
_atom_site_adp_type
_atom_site_occupancy
_atom_site_site_symmetry_order
_atom_site_calc_flag
_atom_site_refinement_flags_posn
_atom_site_refinement_flags_occupancy
_atom_site_disorder_assembly
_atom_site_disorder_group
Ir Ir 0.59189(2) 0.38070(2) 0.41647(2) 0.01093(4) Uani 1 1 d . . . .
O1 O 0.46200(17) 0.3621(2) 0.39538(16) 0.0153(5) Uani 1 1 d . . . .
N1 N 0.54184(18) 0.5138(3) 0.49415(18) 0.0125(5) Uani 1 1 d . . . .
N2 N 0.58150(19) 0.2433(3) 0.49615(18) 0.0144(6) Uani 1 1 d . . . .
N3 N 0.5963(2) 0.1263(3) 0.47005(19) 0.0170(6) Uani 1 1 d . . . .
N4 N 0.61053(19) 0.5075(3) 0.33265(19) 0.0142(6) Uani 1 1 d . . . .
N5 N 0.6903(2) 0.5349(3) 0.3242(2) 0.0187(6) Uani 1 1 d . . . .
C1 C 0.4256(2) 0.4073(3) 0.4538(2) 0.0132(6) Uani 1 1 d . . . .
C2 C 0.6184(2) 0.2326(3) 0.3512(2) 0.0133(6) Uani 1 1 d . . . .
C3 C 0.6138(2) 0.1170(3) 0.3900(2) 0.0158(6) Uani 1 1 d . . . .
C4 C 0.6250(3) 0.0019(3) 0.3557(2) 0.0214(8) Uani 1 1 d . . . .
H4 H 0.6185 -0.0734 0.3842 0.026 Uiso 1 1 calc R . . .
C5 C 0.6460(3) -0.0007(4) 0.2785(3) 0.0239(8) Uani 1 1 d . . . .
H5 H 0.6536 -0.0784 0.2531 0.029 Uiso 1 1 calc R . . .
C6 C 0.6558(3) 0.1104(4) 0.2385(2) 0.0212(8) Uani 1 1 d . . . .
H6 H 0.6728 0.1084 0.1865 0.025 Uiso 1 1 calc R . . .
C7 C 0.6411(2) 0.2251(3) 0.2736(2) 0.0178(7) Uani 1 1 d . . . .
H7 H 0.6466 0.2999 0.2444 0.021 Uiso 1 1 calc R . . .
C8 C 0.5915(3) 0.0426(4) 0.5288(2) 0.0224(8) Uani 1 1 d . . . .
H8 H 0.5999 -0.0451 0.5254 0.027 Uiso 1 1 calc R . . .
C9 C 0.5723(3) 0.1070(4) 0.5943(2) 0.0262(9) Uani 1 1 d . . . .
H9 H 0.5648 0.0733 0.6448 0.031 Uiso 1 1 calc R . . .
C10 C 0.5659(3) 0.2326(4) 0.5714(2) 0.0192(7) Uani 1 1 d . . . .
H10 H 0.5526 0.2998 0.6045 0.023 Uiso 1 1 calc R . . .
C11 C 0.7126(2) 0.4009(3) 0.4340(2) 0.0169(7) Uani 1 1 d . . . .
C12 C 0.7482(2) 0.4777(4) 0.3793(3) 0.0205(8) Uani 1 1 d . . . .
C13 C 0.8305(3) 0.4995(4) 0.3784(3) 0.0311(10) Uani 1 1 d . . . .
H13 H 0.8508 0.5528 0.3399 0.037 Uiso 1 1 calc R . . .
C14 C 0.8840(3) 0.4413(5) 0.4355(4) 0.0380(12) Uani 1 1 d . . . .
H14 H 0.9412 0.4542 0.4362 0.046 Uiso 1 1 calc R . . .
C15 C 0.8520(3) 0.3649(5) 0.4909(3) 0.0342(11) Uani 1 1 d . . . .
H15 H 0.8878 0.3261 0.5302 0.041 Uiso 1 1 calc R . . .
C16 C 0.7685(3) 0.3439(4) 0.4901(3) 0.0236(8) Uani 1 1 d . . . .
H16 H 0.7486 0.2896 0.5283 0.028 Uiso 1 1 calc R . . .
C17 C 0.6951(3) 0.6205(4) 0.2661(3) 0.0243(8) Uani 1 1 d . . . .
H17 H 0.7439 0.6551 0.2490 0.029 Uiso 1 1 calc R . . .
C18 C 0.6174(3) 0.6482(4) 0.2364(3) 0.0240(8) Uani 1 1 d . . . .
H18 H 0.6014 0.7053 0.1953 0.029 Uiso 1 1 calc R . . .
C19 C 0.5663(3) 0.5750(3) 0.2791(2) 0.0185(7) Uani 1 1 d . . . .
H19 H 0.5084 0.5735 0.2712 0.022 Uiso 1 1 calc R . . .
C20 C 0.3430(2) 0.3555(3) 0.4642(2) 0.0148(6) Uani 1 1 d . . . .
C21 C 0.2805(3) 0.3580(4) 0.4041(2) 0.0238(8) Uani 1 1 d . . . .
H21 H 0.2873 0.4038 0.3574 0.029 Uiso 1 1 calc R . . .
C22 C 0.2085(3) 0.2941(4) 0.4121(3) 0.0290(9) Uani 1 1 d . . . .
H22 H 0.1658 0.2989 0.3712 0.035 Uiso 1 1 calc R . . .
C23 C 0.1973(3) 0.2233(4) 0.4783(3) 0.0296(10) Uani 1 1 d . . . .
C24 C 0.2594(3) 0.2243(4) 0.5387(3) 0.0265(9) Uani 1 1 d . . . .
H24 H 0.2521 0.1796 0.5857 0.032 Uiso 1 1 calc R . . .
C25 C 0.3316(2) 0.2889(3) 0.5321(2) 0.0195(7) Uani 1 1 d . . . .
H25 H 0.3733 0.2875 0.5742 0.023 Uiso 1 1 calc R . . .
C26 C 0.1204(3) 0.1440(5) 0.4865(4) 0.0469(15) Uani 1 1 d . . . .
C27 C 0.0606(5) 0.1519(8) 0.4156(6) 0.091(3) Uani 1 1 d . . . .
H27A H 0.0416 0.2383 0.4086 0.11(2) Uiso 1 1 calc GR . . .
H27B H 0.0140 0.0971 0.4228 0.11(2) Uiso 1 1 calc GR . . .
H27C H 0.0872 0.1254 0.3689 0.11(2) Uiso 1 1 calc GR . . .
C28 C 0.0777(4) 0.1871(7) 0.5571(6) 0.077(3) Uani 1 1 d . . . .
H28A H 0.1146 0.1774 0.6049 0.12(2) Uiso 1 1 calc GR . . .
H28B H 0.0285 0.1366 0.5617 0.12(2) Uiso 1 1 calc GR . . .
H28C H 0.0624 0.2753 0.5505 0.12(2) Uiso 1 1 calc GR . . .
C29 C 0.1468(4) 0.0074(6) 0.4986(6) 0.079(3) Uani 1 1 d . . . .
H29A H 0.1759 -0.0203 0.4538 0.13(2) Uiso 1 1 calc GR . . .
H29B H 0.0984 -0.0450 0.5028 0.13(2) Uiso 1 1 calc GR . . .
H29C H 0.1829 0.0003 0.5471 0.13(2) Uiso 1 1 calc GR . . .
Cl1 Cl 0.8895(3) 0.0579(5) 0.2484(3) 0.185(2) Uani 1 1 d . . . .
C30A C 0.8611(6) 0.2037(11) 0.2783(6) 0.079(3) Uani 0.8 1 d . P B .
H30A H 0.9040 0.2367 0.3170 0.095 Uiso 0.8 1 calc R P A 1
H30B H 0.8100 0.1963 0.3051 0.095 Uiso 0.8 1 calc R P A 1
Cl2A Cl 0.8452(3) 0.3130(5) 0.1982(2) 0.1426(17) Uani 0.8 1 d . P B 1
Cl2B Cl 0.9316(14) 0.302(2) 0.2240(9) 0.1426(17) Uani 0.2 1 d . P B 2
C30B C 0.974(3) 0.148(4) 0.217(3) 0.075(11) Uiso 0.2 1 d . P B 2
H30C H 1.0243 0.1368 0.2527 0.090 Uiso 0.2 1 calc R P B 2
H30D H 0.9861 0.1271 0.1623 0.090 Uiso 0.2 1 calc R P B 2

loop_
_atom_site_aniso_label
_atom_site_aniso_U_11
_atom_site_aniso_U_22
_atom_site_aniso_U_33
_atom_site_aniso_U_23
_atom_site_aniso_U_13
_atom_site_aniso_U_12
Ir 0.01360(7) 0.00779(6) 0.01148(6) -0.00071(5) 0.00152(4) -0.00037(5)
O1 0.0176(12) 0.0132(12) 0.0150(11) -0.0042(9) 0.0011(10) -0.0022(9)
N1 0.0111(13) 0.0097(12) 0.0170(14) -0.0034(10) 0.0028(11) -0.0013(10)
N2 0.0181(15) 0.0091(12) 0.0162(14) -0.0016(11) 0.0021(11) -0.0021(10)
N3 0.0248(16) 0.0105(13) 0.0156(14) 0.0015(11) 0.0010(12) -0.0002(11)
N4 0.0148(14) 0.0090(12) 0.0192(15) -0.0013(11) 0.0043(11) -0.0028(10)
N5 0.0166(15) 0.0142(14) 0.0259(17) 0.0045(12) 0.0058(13) -0.0023(11)
C1 0.0141(15) 0.0102(14) 0.0154(15) 0.0000(12) 0.0024(12) 0.0003(11)
C2 0.0142(16) 0.0110(14) 0.0144(15) 0.0014(12) -0.0014(12) 0.0006(11)
C3 0.0212(17) 0.0124(15) 0.0140(15) 0.0011(12) 0.0032(13) 0.0027(13)
C4 0.032(2) 0.0079(15) 0.0242(19) 0.0001(13) 0.0021(16) 0.0030(14)
C5 0.034(2) 0.0133(16) 0.024(2) -0.0056(14) 0.0031(17) 0.0064(15)
C6 0.027(2) 0.0198(18) 0.0172(17) -0.0054(14) 0.0044(15) 0.0037(15)
C7 0.0215(18) 0.0150(16) 0.0168(16) -0.0025(13) 0.0021(14) 0.0016(13)
C8 0.035(2) 0.0137(16) 0.0187(18) 0.0056(14) 0.0033(16) -0.0018(15)
C9 0.041(3) 0.024(2) 0.0134(16) 0.0074(15) 0.0001(16) -0.0019(17)
C10 0.026(2) 0.0198(17) 0.0121(16) -0.0001(13) 0.0021(14) -0.0021(14)
C11 0.0216(18) 0.0124(15) 0.0165(16) -0.0027(12) 0.0005(14) 0.0011(13)
C12 0.0158(17) 0.0147(16) 0.031(2) 0.0004(15) 0.0037(15) -0.0003(13)
C13 0.0177(19) 0.025(2) 0.052(3) 0.005(2) 0.0067(19) -0.0018(16)
C14 0.015(2) 0.035(3) 0.064(4) -0.003(2) 0.001(2) 0.0001(18)
C15 0.021(2) 0.032(2) 0.047(3) -0.002(2) -0.009(2) 0.0069(18)
C16 0.0226(19) 0.0203(18) 0.027(2) -0.0017(16) -0.0037(16) 0.0033(15)
C17 0.027(2) 0.0171(18) 0.030(2) 0.0072(15) 0.0098(17) -0.0054(15)
C18 0.036(2) 0.0137(16) 0.0219(19) 0.0062(14) 0.0024(17) -0.0028(16)
C19 0.0242(19) 0.0126(15) 0.0184(17) -0.0031(13) -0.0005(14) 0.0006(14)
C20 0.0127(15) 0.0117(14) 0.0203(16) -0.0049(12) 0.0024(13) -0.0033(12)
C21 0.0200(18) 0.031(2) 0.0203(18) 0.0005(16) -0.0017(15) -0.0084(16)
C22 0.0173(19) 0.032(2) 0.036(2) -0.0044(19) -0.0043(17) -0.0083(16)
C23 0.0159(19) 0.0192(19) 0.054(3) -0.0003(19) 0.0019(19) -0.0061(15)
C24 0.023(2) 0.0193(18) 0.039(2) 0.0095(17) 0.0084(18) -0.0040(15)
C25 0.0197(18) 0.0135(16) 0.0247(19) 0.0048(14) -0.0023(15) -0.0034(13)
C26 0.023(2) 0.032(3) 0.085(5) 0.012(3) 0.000(3) -0.017(2)
C27 0.035(4) 0.082(6) 0.151(9) 0.029(6) -0.025(5) -0.038(4)
C28 0.041(4) 0.058(4) 0.138(8) -0.002(5) 0.036(5) -0.021(3)
C29 0.040(4) 0.031(3) 0.166(9) 0.009(4) 0.007(5) -0.018(3)
Cl1 0.176(4) 0.195(5) 0.178(4) -0.068(4) -0.028(3) 0.037(4)
C30A 0.057(6) 0.107(9) 0.071(7) -0.035(6) -0.006(5) 0.002(6)
Cl2A 0.182(5) 0.166(4) 0.082(2) -0.017(3) 0.024(3) -0.046(4)
Cl2B 0.182(5) 0.166(4) 0.082(2) -0.017(3) 0.024(3) -0.046(4)

loop_
_atom_type_symbol
_atom_type_description
_atom_type_scat_dispersion_real
_atom_type_scat_dispersion_imag
_atom_type_scat_source
C C 0.0033 0.0016 'International Tables Vol C Tables 4.2.6.8 and 6.1.1.4'
H H 0.0000 0.0000 'International Tables Vol C Tables 4.2.6.8 and 6.1.1.4'
Cl Cl 0.1484 0.1585 'International Tables Vol C Tables 4.2.6.8 and 6.1.1.4'
Ir Ir -1.4442 7.9887 'International Tables Vol C Tables 4.2.6.8 and 6.1.1.4'
N N 0.0061 0.0033 'International Tables Vol C Tables 4.2.6.8 and 6.1.1.4'
O O 0.0106 0.0060 'International Tables Vol C Tables 4.2.6.8 and 6.1.1.4'

loop_
_exptl_crystal_face_index_h
_exptl_crystal_face_index_k
_exptl_crystal_face_index_l
_exptl_crystal_face_perp_dist
1.00 -2.00 -2.00 0.0310
-1.00 2.00 2.00 0.0350
2.00 -1.00 0.00 0.0330
-2.00 -1.00 -1.00 0.0400
2.00 1.00 1.00 0.0350
0.00 1.00 0.00 0.0390
2.00 0.00 1.00 0.0380
-2.00 0.00 -1.00 0.0420
1.00 1.00 -2.00 0.0530
-1.00 -1.00 2.00 0.0190

loop_
_geom_angle_atom_site_label_1
_geom_angle_atom_site_label_2
_geom_angle_atom_site_label_3
_geom_angle
_geom_angle_site_symmetry_1
_geom_angle_site_symmetry_3
O1 Ir N1 74.92(10) . .
N2 Ir O1 84.70(12) . .
N2 Ir N1 90.60(12) . .
N4 Ir O1 98.65(11) . .
N4 Ir N1 94.53(12) . .
N4 Ir N2 174.46(12) . .
C2 Ir O1 95.27(12) . .
C2 Ir N1 167.31(13) . .
C2 Ir N2 80.34(13) . .
C2 Ir N4 94.91(13) . .
C11 Ir O1 178.63(13) . .
C11 Ir N1 105.17(13) . .
C11 Ir N2 96.66(14) . .
C11 Ir N4 79.98(14) . .
C11 Ir C2 84.84(14) . .
C1 O1 Ir 110.6(2) . .
N1 N1 Ir 111.5(3) 3_666 .
C1 N1 Ir 133.6(2) 3_666 .
C1 N1 N1 112.4(3) 3_666 3_666
N3 N2 Ir 115.1(2) . .
C10 N2 Ir 138.0(3) . .
C10 N2 N3 106.9(3) . .
N2 N3 C3 115.9(3) . .
C8 N3 N2 110.2(3) . .
C8 N3 C3 133.9(3) . .
N5 N4 Ir 115.1(2) . .
C19 N4 Ir 138.2(3) . .
C19 N4 N5 106.7(3) . .
N4 N5 C12 115.8(3) . .
C17 N5 N4 109.6(3) . .
C17 N5 C12 134.3(4) . .
O1 C1 N1 125.0(3) . 3_666
O1 C1 C20 115.8(3) . .
N1 C1 C20 119.0(3) 3_666 .
C3 C2 Ir 114.3(3) . .
C7 C2 Ir 130.9(3) . .
C7 C2 C3 114.9(3) . .
C2 C3 N3 114.3(3) . .
C4 C3 N3 120.9(3) . .
C4 C3 C2 124.7(3) . .
C3 C4 C5 118.1(4) . .
C6 C5 C4 119.8(3) . .
C5 C6 C7 120.8(4) . .
C6 C7 C2 121.5(4) . .
N3 C8 C9 107.6(3) . .
C8 C9 C10 105.8(3) . .
N2 C10 C9 109.5(3) . .
C12 C11 Ir 115.3(3) . .
C12 C11 C16 114.8(4) . .
C16 C11 Ir 129.8(3) . .
C11 C12 N5 113.5(3) . .
C13 C12 N5 121.8(4) . .
C13 C12 C11 124.8(4) . .
C12 C13 C14 118.6(4) . .
C15 C14 C13 119.0(4) . .
C14 C15 C16 121.2(5) . .
C15 C16 C11 121.7(4) . .
N5 C17 C18 108.0(4) . .
C17 C18 C19 105.5(4) . .
N4 C19 C18 110.1(4) . .
C21 C20 C1 122.0(3) . .
C25 C20 C1 118.6(3) . .
C25 C20 C21 118.9(3) . .
C22 C21 C20 120.3(4) . .
C21 C22 C23 121.5(4) . .
C22 C23 C24 117.5(4) . .
C22 C23 C26 122.8(5) . .
C24 C23 C26 119.8(5) . .
C25 C24 C23 121.8(4) . .
C20 C25 C24 119.9(4) . .
C27 C26 C23 112.7(5) . .
C27 C26 C28 108.0(7) . .
C27 C26 C29 108.8(6) . .
C28 C26 C23 110.0(5) . .
C28 C26 C29 109.1(6) . .
C29 C26 C23 108.2(4) . .
C30A Cl1 C30B 80.8(15) . .
Cl1 C30A Cl2A 113.0(6) . .
Cl1 C30A Cl2B 99.8(9) . .
C30B Cl2B C30A 77.2(17) . .
Cl2B C30B Cl1 99(2) . .

loop_
_geom_bond_atom_site_label_1
_geom_bond_atom_site_label_2
_geom_bond_distance
_geom_bond_site_symmetry_2
Ir O1 2.144(3) .
Ir N1 2.152(3) .
Ir N2 2.018(3) .
Ir N4 2.011(3) .
Ir C2 2.004(3) .
Ir C11 1.992(4) .
O1 C1 1.295(4) .
N1 N1 1.436(6) 3_666
N1 C1 1.307(5) 3_666
N2 N3 1.356(4) .
N2 C10 1.333(5) .
N3 C3 1.420(5) .
N3 C8 1.351(5) .
N4 N5 1.363(4) .
N4 C19 1.331(5) .
N5 C12 1.419(5) .
N5 C17 1.355(5) .
C1 N1 1.307(5) 3_666
C1 C20 1.490(5) .
C2 C3 1.408(5) .
C2 C7 1.405(5) .
C3 C4 1.381(5) .
C4 C5 1.388(6) .
C5 C6 1.385(6) .
C6 C7 1.395(5) .
C8 C9 1.370(6) .
C9 C10 1.400(6) .
C11 C12 1.405(5) .
C11 C16 1.410(6) .
C12 C13 1.374(6) .
C13 C14 1.402(7) .
C14 C15 1.384(8) .
C15 C16 1.388(6) .
C17 C18 1.368(7) .
C18 C19 1.395(6) .
C20 C21 1.391(5) .
C20 C25 1.384(5) .
C21 C22 1.382(6) .
C22 C23 1.383(7) .
C23 C24 1.388(7) .
C23 C26 1.537(6) .
C24 C25 1.386(5) .
C26 C27 1.497(10) .
C26 C28 1.514(11) .
C26 C29 1.532(8) .
Cl1 C30A 1.716(12) .
Cl1 C30B 1.81(4) .
C30A Cl2A 1.800(13) .
C30A Cl2B 1.87(2) .
Cl2B C30B 1.80(5) .
